data_7024716
loop_
_publ_author_name
'Akutagawa, Tomoyuki'
'Sato, Daisuke'
'Ye, Qiong'
'Noro, Shin-ichiro'
'Nakamura, Takayoshi'

_publ_section_title
;
 Ferromagnetic coupling of [Ni(dmit)2]- anions in
 (m-fluoroanilinium)(dicyclohexano[18]crown-6)[Ni(dmit)2].
;
_journal_issue 9
_journal_name_full 'Dalton transactions (Cambridge, England : 2003)'
_journal_page_first 2191
_journal_page_last 2193
_journal_paper_doi 10.1039/b920600k
_journal_volume 39
_journal_year 2010
_chemical_formula_moiety 'C32 H43 F N Ni O6 S10 '
_chemical_formula_sum 'C32 H43 F N Ni O6 S10'
_chemical_formula_weight 935.99
_space_group_IT_number 2
_symmetry_cell_setting triclinic
_symmetry_Int_Tables_number 2
_symmetry_space_group_name_Hall '-P 1'
_symmetry_space_group_name_H-M 'P -1'
_cell_angle_alpha 95.4297(12)
_cell_angle_beta 104.7569(14)
_cell_angle_gamma 104.5606(13)
_cell_formula_units_Z 2
_cell_length_a 12.3990(6)
_cell_length_b 12.5367(5)
_cell_length_c 14.1216(6)
_cell_measurement_reflns_used 15871
_cell_measurement_temperature 100
_cell_measurement_theta_max 27.4
_cell_measurement_theta_min 3.0
_cell_volume 2024.78(16)
_computing_cell_refinement PROCESS-AUTO
_computing_data_collection PROCESS-AUTO
_computing_data_reduction CrystalStructure
_computing_publication_material 'CrystalStructure 3.8'
_computing_structure_refinement CRYSTALS
_computing_structure_solution SIR2002
_diffrn_ambient_temperature 100
_diffrn_detector_area_resol_mean 10.00
_diffrn_measured_fraction_theta_full 0.982
_diffrn_measured_fraction_theta_max 0.982
_diffrn_measurement_device_type 'Rigaku RAXIS-RAPID'
_diffrn_measurement_method \w
_diffrn_radiation_type 'Mo K\a'
_diffrn_radiation_wavelength 0.71075
_diffrn_reflns_av_R_equivalents 0.029
_diffrn_reflns_limit_h_max 15
_diffrn_reflns_limit_h_min -16
_diffrn_reflns_limit_k_max 16
_diffrn_reflns_limit_k_min -16
_diffrn_reflns_limit_l_max 18
_diffrn_reflns_limit_l_min -18
_diffrn_reflns_number 19625
_diffrn_reflns_theta_full 27.43
_diffrn_reflns_theta_max 27.43
_exptl_absorpt_coefficient_mu 1.042
_exptl_absorpt_correction_T_max 0.901
_exptl_absorpt_correction_T_min 0.645
_exptl_absorpt_correction_type multi-scan
_exptl_absorpt_process_details
;
Higashi, T. (1995). Program for Absorption Correction.
Rigaku Corporation, Tokyo, Japan.
;
_exptl_crystal_colour black
_exptl_crystal_density_diffrn 1.535
_exptl_crystal_density_method 'not measured'
_exptl_crystal_description platelet
_exptl_crystal_F_000 974.00
_exptl_crystal_size_max 0.30
_exptl_crystal_size_mid 0.20
_exptl_crystal_size_min 0.10
_refine_diff_density_max 0.62
_refine_diff_density_min -0.71
_refine_ls_extinction_method none
_refine_ls_goodness_of_fit_ref 1.160
_refine_ls_hydrogen_treatment refall
_refine_ls_number_parameters 503
_refine_ls_number_reflns 6969
_refine_ls_R_factor_gt 0.0340
_refine_ls_shift/su_max 0.0000
_refine_ls_structure_factor_coef Fsqd
_refine_ls_weighting_details
;
Chebychev polynomial with 3 parameters (Carruthers & Watkin, 1979)
1576.2800 2178.0500 642.4210
;
_refine_ls_weighting_scheme calc
_refine_ls_wR_factor_ref 0.0510
_reflns_number_gt 6931
_reflns_number_total 9072
_reflns_threshold_expression F^2^>2.0\s(F^2^)
_cod_data_source_file b920600k.txt
_cod_data_source_block TA
_cod_original_cell_volume 2024.78(14)
_cod_original_formula_sum 'C32 H43 F N Ni O6 S10 '
_cod_database_code 7024716

loop_
_symmetry_equiv_pos_site_id
_symmetry_equiv_pos_as_xyz
1 +X,+Y,+Z
2 -X,-Y,-Z

loop_
_atom_site_label
_atom_site_type_symbol
_atom_site_fract_x
_atom_site_fract_y
_atom_site_fract_z
_atom_site_U_iso_or_equiv
_atom_site_adp_type
_atom_site_occupancy
_atom_site_symmetry_multiplicity
_atom_site_calc_flag
_atom_site_refinement_flags
Ni(1) Ni 0.30634(2) 0.10235(2) 0.49015(2) 0.01330(5) Uani 1.00 1 d .
S(1) S 0.47051(4) 0.11950(4) 0.45826(4) 0.01727(11) Uani 1.00 1 d .
S(2) S 0.54242(5) 0.16454(5) 0.27136(4) 0.02020(13) Uani 1.00 1 d .
S(3) S 0.50040(6) 0.21685(6) 0.06579(5) 0.03111(16) Uani 1.00 1 d .
S(4) S 0.31324(5) 0.17689(5) 0.16760(4) 0.02111(13) Uani 1.00 1 d .
S(5) S 0.22362(4) 0.13735(4) 0.34630(4) 0.01748(12) Uani 1.00 1 d .
S(6) S 0.14072(4) 0.08127(4) 0.51987(4) 0.01658(11) Uani 1.00 1 d .
S(7) S 0.07006(5) 0.04577(5) 0.70915(4) 0.02449(13) Uani 1.00 1 d .
S(8) S 0.11420(6) 0.00632(5) 0.91922(4) 0.03248(16) Uani 1.00 1 d .
S(9) S 0.29870(5) 0.03251(5) 0.81457(4) 0.02388(13) Uani 1.00 1 d .
S(10) S 0.38933(5) 0.07058(5) 0.63518(4) 0.01953(12) Uani 1.00 1 d .
F(1) F 0.19573(12) 0.37336(12) 0.25619(12) 0.0328(3) Uani 1.00 1 d .
O(1) O -0.12593(12) 0.65203(12) 0.41908(10) 0.0177(3) Uani 1.00 1 d .
O(2) O 0.11538(12) 0.68814(12) 0.43870(11) 0.0192(3) Uani 1.00 1 d .
O(3) O 0.17165(12) 0.76049(12) 0.25963(10) 0.0179(3) Uani 1.00 1 d .
O(4) O -0.01331(13) 0.72318(13) 0.09246(11) 0.0214(3) Uani 1.00 1 d .
O(5) O -0.23786(12) 0.58233(13) 0.06863(11) 0.0202(3) Uani 1.00 1 d .
O(6) O -0.31345(13) 0.57869(12) 0.24913(11) 0.0187(3) Uani 1.00 1 d .
N(1) N -0.06115(14) 0.60402(14) 0.24785(12) 0.0147(3) Uani 1.00 1 d .
C(1) C 0.44025(18) 0.14583(17) 0.33838(16) 0.0171(4) Uani 1.00 1 d .
C(2) C 0.4541(2) 0.18883(18) 0.16307(17) 0.0217(5) Uani 1.00 1 d .
C(3) C 0.33295(18) 0.15339(17) 0.28969(15) 0.0162(4) Uani 1.00 1 d .
C(4) C 0.17180(19) 0.06020(17) 0.64189(15) 0.0180(4) Uani 1.00 1 d .
C(5) C 0.1584(2) 0.02711(18) 0.82044(17) 0.0248(5) Uani 1.00 1 d .
C(6) C 0.27939(19) 0.05457(17) 0.69122(15) 0.0182(4) Uani 1.00 1 d .
C(7) C -0.03908(19) 0.6741(2) 0.51313(16) 0.0236(5) Uani 1.00 1 d .
C(8) C 0.07312(19) 0.74869(19) 0.50484(16) 0.0216(5) Uani 1.00 1 d .
C(9) C 0.22709(18) 0.75011(19) 0.43354(16) 0.0222(5) Uani 1.00 1 d .
C(10) C 0.2217(2) 0.82710(19) 0.35783(16) 0.0228(5) Uani 1.00 1 d .
C(11) C 0.18066(18) 0.82781(17) 0.18238(16) 0.0182(4) Uani 1.00 1 d .
C(12) C 0.30605(19) 0.86724(19) 0.17656(17) 0.0242(5) Uani 1.00 1 d .
C(13) C 0.35036(19) 0.7673(2) 0.15108(17) 0.0256(5) Uani 1.00 1 d .
C(14) C 0.2712(2) 0.6947(2) 0.05405(18) 0.0283(6) Uani 1.00 1 d .
C(15) C 0.14453(19) 0.65571(19) 0.05640(17) 0.0232(5) Uani 1.00 1 d .
C(16) C 0.10296(18) 0.75584(18) 0.08450(16) 0.0198(5) Uani 1.00 1 d .
C(17) C -0.09922(19) 0.6903(2) -0.00138(16) 0.0241(5) Uani 1.00 1 d .
C(18) C -0.21730(19) 0.67322(19) 0.01495(18) 0.0250(5) Uani 1.00 1 d .
C(19) C -0.35521(18) 0.5497(2) 0.07344(16) 0.0224(5) Uani 1.00 1 d .
C(20) C -0.3733(2) 0.6125(2) 0.16159(17) 0.0248(5) Uani 1.00 1 d .
C(21) C -0.32757(18) 0.63114(17) 0.33840(16) 0.0186(4) Uani 1.00 1 d .
C(22) C -0.45213(19) 0.58633(18) 0.34640(17) 0.0224(5) Uani 1.00 1 d .
C(23) C -0.48203(19) 0.46091(19) 0.35101(18) 0.0251(5) Uani 1.00 1 d .
C(24) C -0.3937(2) 0.43859(19) 0.43890(17) 0.0255(5) Uani 1.00 1 d .
C(25) C -0.2696(2) 0.48201(17) 0.43238(17) 0.0215(5) Uani 1.00 1 d .
C(26) C -0.24188(17) 0.60659(17) 0.42618(16) 0.0170(4) Uani 1.00 1 d .
C(27) C -0.04183(18) 0.49292(16) 0.24084(14) 0.0148(4) Uani 1.00 1 d .
C(28) C -0.13638(19) 0.39834(18) 0.21903(15) 0.0193(4) Uani 1.00 1 d .
C(29) C -0.1166(2) 0.29348(18) 0.21038(16) 0.0231(5) Uani 1.00 1 d .
C(30) C -0.0050(2) 0.28338(18) 0.22340(16) 0.0225(5) Uani 1.00 1 d .
C(31) C 0.08604(19) 0.38075(19) 0.24549(16) 0.0211(5) Uani 1.00 1 d .
C(32) C 0.07101(18) 0.48659(17) 0.25495(15) 0.0175(4) Uani 1.00 1 d .
H(1) H -0.0637 0.7101 0.5626 0.027 Uiso 1.00 1 c R
H(2) H -0.0271 0.6058 0.5309 0.027 Uiso 1.00 1 c R
H(3) H 0.1290 0.7712 0.5684 0.024 Uiso 1.00 1 c R
H(4) H 0.0591 0.8129 0.4793 0.024 Uiso 1.00 1 c R
H(5) H 0.2697 0.7934 0.4971 0.025 Uiso 1.00 1 c R
H(6) H 0.2663 0.6984 0.4167 0.025 Uiso 1.00 1 c R
H(7) H 0.2980 0.8721 0.3638 0.025 Uiso 1.00 1 c R
H(8) H 0.1749 0.8738 0.3686 0.025 Uiso 1.00 1 c R
H(9) H 0.1539 0.8909 0.1950 0.022 Uiso 1.00 1 c R
H(10) H 0.3084 0.9127 0.1266 0.028 Uiso 1.00 1 c R
H(11) H 0.3549 0.9097 0.2389 0.028 Uiso 1.00 1 c R
H(12) H 0.4268 0.7940 0.1453 0.030 Uiso 1.00 1 c R
H(13) H 0.3517 0.7239 0.2027 0.030 Uiso 1.00 1 c R
H(14) H 0.2746 0.7368 0.0018 0.034 Uiso 1.00 1 c R
H(15) H 0.2975 0.6312 0.0421 0.034 Uiso 1.00 1 c R
H(16) H 0.0966 0.6163 -0.0073 0.027 Uiso 1.00 1 c R
H(17) H 0.1394 0.6076 0.1042 0.027 Uiso 1.00 1 c R
H(18) H 0.1043 0.8006 0.0339 0.023 Uiso 1.00 1 c R
H(19) H -0.0867 0.7467 -0.0411 0.028 Uiso 1.00 1 c R
H(20) H -0.0950 0.6223 -0.0341 0.028 Uiso 1.00 1 c R
H(21) H -0.2753 0.6562 -0.0474 0.029 Uiso 1.00 1 c R
H(22) H -0.2196 0.7394 0.0521 0.029 Uiso 1.00 1 c R
H(23) H -0.4042 0.5625 0.0146 0.025 Uiso 1.00 1 c R
H(24) H -0.3763 0.4722 0.0769 0.025 Uiso 1.00 1 c R
H(25) H -0.4540 0.5952 0.1560 0.031 Uiso 1.00 1 c R
H(26) H -0.3427 0.6907 0.1648 0.031 Uiso 1.00 1 c R
H(27) H -0.3099 0.7096 0.3397 0.022 Uiso 1.00 1 c R
H(28) H -0.4581 0.6255 0.4050 0.027 Uiso 1.00 1 c R
H(29) H -0.5057 0.5985 0.2900 0.027 Uiso 1.00 1 c R
H(30) H -0.5577 0.4365 0.3590 0.029 Uiso 1.00 1 c R
H(31) H -0.4804 0.4210 0.2910 0.029 Uiso 1.00 1 c R
H(32) H -0.3991 0.4749 0.4990 0.030 Uiso 1.00 1 c R
H(33) H -0.4111 0.3603 0.4388 0.030 Uiso 1.00 1 c R
H(34) H -0.2164 0.4713 0.4898 0.026 Uiso 1.00 1 c R
H(35) H -0.2624 0.4421 0.3748 0.026 Uiso 1.00 1 c R
H(36) H -0.2473 0.6451 0.4853 0.020 Uiso 1.00 1 c R
H(37) H -0.0728 0.6261 0.1843 0.019 Uiso 1.00 1 c R
H(38) H 0.0049 0.6566 0.2938 0.019 Uiso 1.00 1 c R
H(39) H -0.1280 0.6012 0.2698 0.019 Uiso 1.00 1 c R
H(40) H -0.2129 0.4048 0.2102 0.022 Uiso 1.00 1 c R
H(41) H -0.1805 0.2279 0.1954 0.026 Uiso 1.00 1 c R
H(42) H 0.0083 0.2120 0.2172 0.027 Uiso 1.00 1 c R
H(43) H 0.1351 0.5520 0.2703 0.021 Uiso 1.00 1 c R

loop_
_atom_site_aniso_label
_atom_site_aniso_U_11
_atom_site_aniso_U_22
_atom_site_aniso_U_33
_atom_site_aniso_U_12
_atom_site_aniso_U_13
_atom_site_aniso_U_23
Ni(1) 0.01186(12) 0.01320(12) 0.01495(12) 0.00318(9) 0.00424(9) 0.00300(9)
S(1) 0.0116(2) 0.0216(2) 0.0191(2) 0.00425(19) 0.00465(19) 0.0062(2)
S(2) 0.0175(2) 0.0218(2) 0.0248(2) 0.0057(2) 0.0114(2) 0.0065(2)
S(3) 0.0378(3) 0.0364(3) 0.0283(3) 0.0121(2) 0.0216(2) 0.0121(2)
S(4) 0.0226(2) 0.0265(2) 0.0179(2) 0.0096(2) 0.0080(2) 0.0083(2)
S(5) 0.0142(2) 0.0228(2) 0.0182(2) 0.0074(2) 0.00608(19) 0.0073(2)
S(6) 0.0130(2) 0.0199(2) 0.0161(2) 0.00291(19) 0.00471(19) 0.0028(2)
S(7) 0.0218(2) 0.0300(3) 0.0211(2) 0.0017(2) 0.0113(2) 0.0027(2)
S(8) 0.0505(4) 0.0235(2) 0.0225(2) 0.0002(2) 0.0199(2) 0.0019(2)
S(9) 0.0306(3) 0.0229(2) 0.0166(2) 0.0053(2) 0.0060(2) 0.0050(2)
S(10) 0.0173(2) 0.0249(2) 0.0176(2) 0.0084(2) 0.0041(2) 0.0057(2)
F(1) 0.0272(7) 0.0276(7) 0.0490(9) 0.0159(6) 0.0120(6) 0.0078(6)
O(1) 0.0153(7) 0.0212(7) 0.0162(6) 0.0040(5) 0.0054(5) 0.0021(5)
O(2) 0.0143(7) 0.0215(7) 0.0195(7) 0.0029(5) 0.0041(5) 0.0012(6)
O(3) 0.0186(7) 0.0155(6) 0.0166(7) 0.0005(5) 0.0045(5) 0.0016(5)
O(4) 0.0151(7) 0.0283(8) 0.0177(7) 0.0014(6) 0.0037(5) 0.0046(6)
O(5) 0.0148(7) 0.0236(7) 0.0207(7) 0.0023(5) 0.0043(5) 0.0068(6)
O(6) 0.0186(7) 0.0202(7) 0.0182(7) 0.0079(6) 0.0049(5) 0.0026(6)
N(1) 0.0132(7) 0.0144(8) 0.0162(8) 0.0041(6) 0.0037(6) 0.0028(6)
C(1) 0.0169(9) 0.0157(9) 0.0204(10) 0.0047(7) 0.0077(8) 0.0043(8)
C(2) 0.0255(11) 0.0180(10) 0.0250(11) 0.0067(8) 0.0123(9) 0.0047(8)
C(3) 0.0185(10) 0.0151(9) 0.0158(9) 0.0035(7) 0.0073(7) 0.0037(7)
C(4) 0.0202(10) 0.0164(9) 0.0161(9) 0.0005(8) 0.0075(8) 0.0026(7)
C(5) 0.0367(13) 0.0130(9) 0.0196(10) -0.0004(9) 0.0078(9) -0.0005(8)
C(6) 0.0229(10) 0.0148(9) 0.0164(9) 0.0031(8) 0.0077(8) 0.0018(7)
C(7) 0.0195(10) 0.0329(12) 0.0163(9) 0.0055(9) 0.0036(8) 0.0045(9)
C(8) 0.0184(10) 0.0267(11) 0.0155(9) 0.0045(8) 0.0020(8) -0.0026(8)
C(9) 0.0124(9) 0.0290(11) 0.0201(10) 0.0012(8) 0.0015(8) 0.0013(9)
C(10) 0.0217(10) 0.0206(10) 0.0201(10) 0.0003(8) 0.0030(8) -0.0009(8)
C(11) 0.0183(9) 0.0140(9) 0.0216(10) 0.0013(7) 0.0073(8) 0.0044(8)
C(12) 0.0202(10) 0.0232(11) 0.0255(11) -0.0008(8) 0.0076(8) 0.0028(9)
C(13) 0.0171(10) 0.0314(12) 0.0264(11) 0.0048(9) 0.0068(9) 0.0004(9)
C(14) 0.0237(11) 0.0321(12) 0.0288(12) 0.0052(9) 0.0121(9) -0.0020(10)
C(15) 0.0212(10) 0.0251(11) 0.0206(10) 0.0018(8) 0.0080(8) -0.0007(8)
C(16) 0.0175(10) 0.0202(10) 0.0202(10) 0.0006(8) 0.0068(8) 0.0067(8)
C(17) 0.0185(10) 0.0323(12) 0.0181(10) 0.0024(9) 0.0032(8) 0.0071(9)
C(18) 0.0189(10) 0.0245(11) 0.0287(11) 0.0031(8) 0.0026(9) 0.0106(9)
C(19) 0.0117(9) 0.0309(12) 0.0192(10) 0.0005(8) 0.0013(7) 0.0030(9)
C(20) 0.0202(11) 0.0333(12) 0.0226(10) 0.0117(9) 0.0040(8) 0.0078(9)
C(21) 0.0184(10) 0.0147(9) 0.0220(10) 0.0028(7) 0.0079(8) 0.0004(8)
C(22) 0.0172(10) 0.0216(10) 0.0284(11) 0.0040(8) 0.0098(8) -0.0003(9)
C(23) 0.0194(10) 0.0215(10) 0.0315(12) -0.0008(8) 0.0113(9) -0.0020(9)
C(24) 0.0299(12) 0.0190(10) 0.0269(11) 0.0009(9) 0.0135(9) 0.0026(9)
C(25) 0.0262(11) 0.0160(9) 0.0230(10) 0.0045(8) 0.0096(8) 0.0043(8)
C(26) 0.0147(9) 0.0169(9) 0.0198(9) 0.0023(7) 0.0084(7) 0.0022(8)
C(27) 0.0190(9) 0.0141(9) 0.0104(8) 0.0036(7) 0.0040(7) 0.0008(7)
C(28) 0.0193(10) 0.0192(10) 0.0165(9) 0.0017(8) 0.0042(8) 0.0015(8)
C(29) 0.0305(12) 0.0152(9) 0.0206(10) 0.0009(8) 0.0079(9) 0.0025(8)
C(30) 0.0353(12) 0.0150(9) 0.0180(10) 0.0079(9) 0.0081(9) 0.0040(8)
C(31) 0.0224(10) 0.0233(10) 0.0200(10) 0.0099(8) 0.0064(8) 0.0043(8)
C(32) 0.0182(9) 0.0169(9) 0.0173(9) 0.0047(7) 0.0057(7) 0.0022(7)

loop_
_atom_type_symbol
_atom_type_description
_atom_type_scat_dispersion_real
_atom_type_scat_dispersion_imag
_atom_type_scat_source
C C 0.003 0.002
;
International Tables for Crystallography
(1992, Vol. C, Tables 4.2.6.8 and 6.1.1.4)
;
H H 0.000 0.000
;
International Tables for Crystallography
(1992, Vol. C, Table 6.1.1.4)
;
O O 0.011 0.006
;
International Tables for Crystallography
(1992, Vol. C, Tables 4.2.6.8 and 6.1.1.4)
;
N N 0.006 0.003
;
International Tables for Crystallography
(1992, Vol. C, Tables 4.2.6.8 and 6.1.1.4)
;
F F 0.017 0.010
;
International Tables for Crystallography
(1992, Vol. C, Tables 4.2.6.8 and 6.1.1.4)
;
S S 0.125 0.123
;
International Tables for Crystallography
(1992, Vol. C, Tables 4.2.6.8 and 6.1.1.4)
;
Ni Ni 0.339 1.112
;
International Tables for Crystallography
(1992, Vol. C, Tables 4.2.6.8 and 6.1.1.4)
;

loop_
_geom_angle_atom_site_label_1
_geom_angle_atom_site_label_2
_geom_angle_atom_site_label_3
_geom_angle
_geom_angle_publ_flag
S(1) Ni(1) S(5) 93.09(2) yes
S(1) Ni(1) S(6) 178.63(2) yes
S(1) Ni(1) S(10) 87.15(2) yes
S(5) Ni(1) S(6) 86.63(2) yes
S(5) Ni(1) S(10) 178.91(2) yes
S(6) Ni(1) S(10) 93.15(2) yes
Ni(1) S(1) C(1) 102.51(8) yes
C(1) S(2) C(2) 97.35(11) yes
C(2) S(4) C(3) 97.55(11) yes
Ni(1) S(5) C(3) 102.19(7) yes
Ni(1) S(6) C(4) 102.47(8) yes
C(4) S(7) C(5) 97.87(12) yes
C(5) S(9) C(6) 97.68(11) yes
Ni(1) S(10) C(6) 102.15(7) yes
C(7) O(1) C(26) 112.53(16) yes
C(8) O(2) C(9) 112.10(15) yes
C(10) O(3) C(11) 112.01(15) yes
C(16) O(4) C(17) 112.94(17) yes
C(18) O(5) C(19) 111.99(17) yes
C(20) O(6) C(21) 112.86(18) yes
S(1) C(1) S(2) 123.12(12) yes
S(1) C(1) C(3) 121.06(19) yes
S(2) C(1) C(3) 115.82(17) yes
S(2) C(2) S(3) 122.87(15) yes
S(2) C(2) S(4) 112.93(14) yes
S(3) C(2) S(4) 124.18(13) yes
S(4) C(3) S(5) 122.66(12) yes
S(4) C(3) C(1) 116.22(18) yes
S(5) C(3) C(1) 121.10(17) yes
S(6) C(4) S(7) 123.02(13) yes
S(6) C(4) C(6) 120.77(19) yes
S(7) C(4) C(6) 116.21(17) yes
S(7) C(5) S(8) 123.75(17) yes
S(7) C(5) S(9) 112.30(14) yes
S(8) C(5) S(9) 123.94(14) yes
S(9) C(6) S(10) 122.75(13) yes
S(9) C(6) C(4) 115.93(18) yes
S(10) C(6) C(4) 121.31(17) yes
O(1) C(7) C(8) 108.87(18) yes
O(2) C(8) C(7) 108.74(17) yes
O(2) C(9) C(10) 113.90(17) yes
O(3) C(10) C(9) 108.87(17) yes
O(3) C(11) C(12) 111.86(17) yes
O(3) C(11) C(16) 107.38(15) yes
C(12) C(11) C(16) 109.39(19) yes
C(11) C(12) C(13) 111.05(17) yes
C(12) C(13) C(14) 110.55(19) yes
C(13) C(14) C(15) 111.8(2) yes
C(14) C(15) C(16) 110.44(18) yes
O(4) C(16) C(11) 107.48(18) yes
O(4) C(16) C(15) 112.51(16) yes
C(11) C(16) C(15) 112.41(18) yes
O(4) C(17) C(18) 108.64(19) yes
O(5) C(18) C(17) 108.8(2) yes
O(5) C(19) C(20) 113.61(15) yes
O(6) C(20) C(19) 107.9(2) yes
O(6) C(21) C(22) 112.13(14) yes
O(6) C(21) C(26) 107.49(19) yes
C(22) C(21) C(26) 109.14(18) yes
C(21) C(22) C(23) 111.2(2) yes
C(22) C(23) C(24) 110.09(15) yes
C(23) C(24) C(25) 111.3(2) yes
C(24) C(25) C(26) 110.0(2) yes
O(1) C(26) C(21) 108.32(18) yes
O(1) C(26) C(25) 112.43(19) yes
C(21) C(26) C(25) 112.31(14) yes
N(1) C(27) C(28) 119.4(2) yes
N(1) C(27) C(32) 118.41(16) yes
C(28) C(27) C(32) 122.2(2) yes
C(27) C(28) C(29) 118.5(2) yes
C(28) C(29) C(30) 121.11(19) yes
C(29) C(30) C(31) 117.8(2) yes
F(1) C(31) C(30) 119.0(2) yes
F(1) C(31) C(32) 117.62(17) yes
C(30) C(31) C(32) 123.3(2) yes
C(27) C(32) C(31) 117.03(17) yes
C(27) N(1) H(37) 109.3 no
C(27) N(1) H(38) 109.5 no
C(27) N(1) H(39) 109.6 no
H(37) N(1) H(38) 109.5 no
H(37) N(1) H(39) 109.5 no
H(38) N(1) H(39) 109.5 no
O(1) C(7) H(1) 109.7 no
O(1) C(7) H(2) 109.7 no
C(8) C(7) H(1) 109.7 no
C(8) C(7) H(2) 109.4 no
H(1) C(7) H(2) 109.5 no
O(2) C(8) H(3) 109.8 no
O(2) C(8) H(4) 109.5 no
C(7) C(8) H(3) 109.9 no
C(7) C(8) H(4) 109.4 no
H(3) C(8) H(4) 109.5 no
O(2) C(9) H(5) 108.3 no
O(2) C(9) H(6) 108.2 no
C(10) C(9) H(5) 108.7 no
C(10) C(9) H(6) 108.3 no
H(5) C(9) H(6) 109.5 no
O(3) C(10) H(7) 109.6 no
O(3) C(10) H(8) 109.7 no
C(9) C(10) H(7) 109.6 no
C(9) C(10) H(8) 109.7 no
H(7) C(10) H(8) 109.5 no
O(3) C(11) H(9) 109.2 no
C(12) C(11) H(9) 109.5 no
C(16) C(11) H(9) 109.4 no
C(11) C(12) H(10) 109.0 no
C(11) C(12) H(11) 109.1 no
C(13) C(12) H(10) 109.1 no
C(13) C(12) H(11) 109.1 no
H(10) C(12) H(11) 109.5 no
C(12) C(13) H(12) 109.3 no
C(12) C(13) H(13) 109.1 no
C(14) C(13) H(12) 109.3 no
C(14) C(13) H(13) 109.1 no
H(12) C(13) H(13) 109.5 no
C(13) C(14) H(14) 108.8 no
C(13) C(14) H(15) 108.9 no
C(15) C(14) H(14) 108.7 no
C(15) C(14) H(15) 109.2 no
H(14) C(14) H(15) 109.5 no
C(14) C(15) H(16) 109.3 no
C(14) C(15) H(17) 109.0 no
C(16) C(15) H(16) 109.4 no
C(16) C(15) H(17) 109.2 no
H(16) C(15) H(17) 109.5 no
O(4) C(16) H(18) 108.2 no
C(11) C(16) H(18) 108.1 no
C(15) C(16) H(18) 108.0 no
O(4) C(17) H(19) 109.8 no
O(4) C(17) H(20) 109.6 no
C(18) C(17) H(19) 109.8 no
C(18) C(17) H(20) 109.5 no
H(19) C(17) H(20) 109.5 no
O(5) C(18) H(21) 109.7 no
O(5) C(18) H(22) 109.7 no
C(17) C(18) H(21) 109.6 no
C(17) C(18) H(22) 109.6 no
H(21) C(18) H(22) 109.5 no
O(5) C(19) H(23) 108.4 no
O(5) C(19) H(24) 108.4 no
C(20) C(19) H(23) 108.5 no
C(20) C(19) H(24) 108.4 no
H(23) C(19) H(24) 109.5 no
O(6) C(20) H(25) 109.9 no
O(6) C(20) H(26) 109.8 no
C(19) C(20) H(25) 109.8 no
C(19) C(20) H(26) 109.9 no
H(25) C(20) H(26) 109.5 no
O(6) C(21) H(27) 109.3 no
C(22) C(21) H(27) 109.3 no
C(26) C(21) H(27) 109.4 no
C(21) C(22) H(28) 109.0 no
C(21) C(22) H(29) 109.0 no
C(23) C(22) H(28) 109.0 no
C(23) C(22) H(29) 109.1 no
H(28) C(22) H(29) 109.5 no
C(22) C(23) H(30) 109.3 no
C(22) C(23) H(31) 109.3 no
C(24) C(23) H(30) 109.2 no
C(24) C(23) H(31) 109.4 no
H(30) C(23) H(31) 109.5 no
C(23) C(24) H(32) 109.1 no
C(23) C(24) H(33) 109.1 no
C(25) C(24) H(32) 109.0 no
C(25) C(24) H(33) 108.9 no
H(32) C(24) H(33) 109.5 no
C(24) C(25) H(34) 109.5 no
C(24) C(25) H(35) 109.3 no
C(26) C(25) H(34) 109.2 no
C(26) C(25) H(35) 109.4 no
H(34) C(25) H(35) 109.5 no
O(1) C(26) H(36) 107.8 no
C(21) C(26) H(36) 107.8 no
C(25) C(26) H(36) 108.0 no
C(27) C(28) H(40) 120.7 no
C(29) C(28) H(40) 120.8 no
C(28) C(29) H(41) 119.5 no
C(30) C(29) H(41) 119.4 no
C(29) C(30) H(42) 121.0 no
C(31) C(30) H(42) 121.2 no
C(27) C(32) H(43) 121.4 no
C(31) C(32) H(43) 121.6 no

loop_
_geom_bond_atom_site_label_1
_geom_bond_atom_site_label_2
_geom_bond_distance
_geom_bond_publ_flag
Ni(1) S(1) 2.1582(6) yes
Ni(1) S(5) 2.1690(5) yes
Ni(1) S(6) 2.1564(6) yes
Ni(1) S(10) 2.1677(6) yes
S(1) C(1) 1.720(2) yes
S(2) C(1) 1.749(2) yes
S(2) C(2) 1.742(2) yes
S(3) C(2) 1.653(2) yes
S(4) C(2) 1.733(2) yes
S(4) C(3) 1.743(2) yes
S(5) C(3) 1.721(2) yes
S(6) C(4) 1.728(2) yes
S(7) C(4) 1.748(2) yes
S(7) C(5) 1.745(2) yes
S(8) C(5) 1.643(2) yes
S(9) C(5) 1.748(2) yes
S(9) C(6) 1.755(2) yes
S(10) C(6) 1.722(2) yes
F(1) C(31) 1.357(2) yes
O(1) C(7) 1.433(2) yes
O(1) C(26) 1.440(2) yes
O(2) C(8) 1.428(3) yes
O(2) C(9) 1.431(2) yes
O(3) C(10) 1.445(2) yes
O(3) C(11) 1.450(2) yes
O(4) C(16) 1.433(2) yes
O(4) C(17) 1.420(2) yes
O(5) C(18) 1.433(3) yes
O(5) C(19) 1.430(2) yes
O(6) C(20) 1.431(2) yes
O(6) C(21) 1.437(2) yes
N(1) C(27) 1.470(2) yes
C(1) C(3) 1.364(3) yes
C(4) C(6) 1.361(3) yes
C(7) C(8) 1.508(3) yes
C(9) C(10) 1.507(3) yes
C(11) C(12) 1.534(3) yes
C(11) C(16) 1.517(2) yes
C(12) C(13) 1.537(3) yes
C(13) C(14) 1.516(2) yes
C(14) C(15) 1.533(3) yes
C(15) C(16) 1.528(3) yes
C(17) C(18) 1.505(3) yes
C(19) C(20) 1.505(3) yes
C(21) C(22) 1.542(3) yes
C(21) C(26) 1.525(2) yes
C(22) C(23) 1.534(3) yes
C(23) C(24) 1.532(3) yes
C(24) C(25) 1.527(3) yes
C(25) C(26) 1.529(3) yes
C(27) C(28) 1.387(2) yes
C(27) C(32) 1.386(3) yes
C(28) C(29) 1.397(3) yes
C(29) C(30) 1.388(3) yes
C(30) C(31) 1.385(2) yes
C(31) C(32) 1.384(3) yes
N(1) H(37) 0.950 no
N(1) H(38) 0.950 no
N(1) H(39) 0.950 no
C(7) H(1) 0.950 no
C(7) H(2) 0.950 no
C(8) H(3) 0.950 no
C(8) H(4) 0.950 no
C(9) H(5) 0.950 no
C(9) H(6) 0.950 no
C(10) H(7) 0.950 no
C(10) H(8) 0.950 no
C(11) H(9) 0.950 no
C(12) H(10) 0.950 no
C(12) H(11) 0.950 no
C(13) H(12) 0.950 no
C(13) H(13) 0.950 no
C(14) H(14) 0.950 no
C(14) H(15) 0.950 no
C(15) H(16) 0.950 no
C(15) H(17) 0.950 no
C(16) H(18) 0.950 no
C(17) H(19) 0.950 no
C(17) H(20) 0.950 no
C(18) H(21) 0.950 no
C(18) H(22) 0.950 no
C(19) H(23) 0.950 no
C(19) H(24) 0.950 no
C(20) H(25) 0.950 no
C(20) H(26) 0.950 no
C(21) H(27) 0.950 no
C(22) H(28) 0.950 no
C(22) H(29) 0.950 no
C(23) H(30) 0.950 no
C(23) H(31) 0.950 no
C(24) H(32) 0.950 no
C(24) H(33) 0.950 no
C(25) H(34) 0.950 no
C(25) H(35) 0.950 no
C(26) H(36) 0.950 no
C(28) H(40) 0.950 no
C(29) H(41) 0.950 no
C(30) H(42) 0.950 no
C(32) H(43) 0.950 no

loop_
_geom_contact_atom_site_label_1
_geom_contact_atom_site_label_2
_geom_contact_distance
_geom_contact_site_symmetry_2
Ni(1) C(10) 3.530(2) 1_545
S(1) S(1) 3.4976(7) 2_656
S(1) C(9) 3.5486(19) 2_666
S(2) S(10) 3.5451(9) 2_656
S(4) F(1) 3.4503(18) .
S(4) C(18) 3.474(2) 2_565
S(5) F(1) 3.3906(17) .
S(6) S(6) 3.4431(6) 2_556
S(6) S(7) 3.5288(6) 2_556
S(6) O(1) 3.4350(16) 2_566
S(7) S(6) 3.5288(6) 2_556
S(10) S(2) 3.5451(9) 2_656
F(1) S(4) 3.4503(18) .
F(1) S(5) 3.3906(17) .
F(1) C(3) 3.594(2) .
F(1) C(17) 3.435(2) 2_565
O(1) S(6) 3.4350(16) 2_566
O(1) N(1) 2.795(2) .
O(1) C(27) 3.583(2) .
O(2) N(1) 2.9091(18) .
O(2) C(25) 3.540(2) 2_566
O(2) C(27) 3.336(2) .
O(2) C(32) 3.279(2) .
O(3) N(1) 3.009(2) .
O(3) C(32) 3.334(2) .
O(4) N(1) 2.870(2) .
O(5) N(1) 2.833(2) .
O(5) C(27) 3.457(2) .
O(5) C(28) 3.527(2) .
O(6) N(1) 3.069(2) .
O(6) C(28) 3.592(3) .
N(1) O(1) 2.795(2) .
N(1) O(2) 2.9091(18) .
N(1) O(3) 3.009(2) .
N(1) O(4) 2.870(2) .
N(1) O(5) 2.833(2) .
N(1) O(6) 3.069(2) .
C(3) F(1) 3.594(2) .
C(7) C(30) 3.587(3) 2_566
C(9) S(1) 3.5486(19) 2_666
C(10) Ni(1) 3.530(2) 1_565
C(17) F(1) 3.435(2) 2_565
C(17) C(31) 3.533(3) 2_565
C(18) S(4) 3.474(2) 2_565
C(19) C(19) 3.495(2) 2_465
C(25) O(2) 3.540(2) 2_566
C(27) O(1) 3.583(2) .
C(27) O(2) 3.336(2) .
C(27) O(5) 3.457(2) .
C(28) O(5) 3.527(2) .
C(28) O(6) 3.592(3) .
C(30) C(7) 3.587(3) 2_566
C(31) C(17) 3.533(3) 2_565
C(32) O(2) 3.279(2) .
C(32) O(3) 3.334(2) .
Ni(1) H(7) 3.211 1_545
Ni(1) H(8) 3.018 1_545
Ni(1) H(27) 3.187 2_566
Ni(1) H(28) 3.431 2_566
Ni(1) H(36) 3.431 2_566
S(1) H(5) 3.005 2_666
S(1) H(6) 3.396 2_666
S(1) H(7) 3.225 1_545
S(1) H(7) 3.269 2_666
S(1) H(11) 3.588 1_545
S(1) H(33) 3.079 1_655
S(2) H(5) 3.401 2_666
S(2) H(11) 3.357 1_545
S(2) H(31) 3.290 1_655
S(2) H(33) 3.073 1_655
S(3) H(12) 3.328 2_665
S(3) H(14) 3.112 2_665
S(3) H(15) 3.511 2_665
S(3) H(21) 3.512 2_565
S(3) H(23) 3.453 2_565
S(3) H(24) 3.152 1_655
S(4) H(10) 3.290 1_545
S(4) H(19) 3.335 2_565
S(4) H(21) 2.871 2_565
S(4) H(22) 3.386 2_565
S(4) H(31) 3.425 1_655
S(5) H(1) 3.462 2_566
S(5) H(8) 3.266 1_545
S(5) H(9) 3.366 1_545
S(5) H(36) 3.346 2_566
S(5) H(42) 3.229 .
S(6) H(1) 3.221 2_566
S(6) H(4) 3.209 1_545
S(6) H(4) 3.092 2_566
S(6) H(8) 3.387 1_545
S(6) H(27) 3.056 2_566
S(6) H(36) 3.367 2_566
S(7) H(4) 3.596 2_566
S(7) H(8) 3.391 2_566
S(7) H(42) 3.470 2_556
S(8) H(18) 3.166 1_546
S(8) H(19) 3.534 2_566
S(8) H(22) 3.070 2_566
S(8) H(41) 3.593 2_556
S(8) H(42) 2.988 2_556
S(9) H(12) 3.420 2_666
S(9) H(26) 3.347 2_566
S(9) H(41) 3.199 2_556
S(10) H(5) 3.567 1_545
S(10) H(11) 3.151 2_666
S(10) H(12) 3.339 2_666
S(10) H(27) 3.170 2_566
F(1) H(1) 3.480 2_566
F(1) H(19) 3.056 2_565
F(1) H(20) 3.078 2_565
F(1) H(21) 3.356 2_565
F(1) H(30) 2.896 1_655
F(1) H(36) 3.583 2_566
O(1) H(37) 3.542 .
O(1) H(38) 2.683 .
O(1) H(39) 2.136 .
O(2) H(34) 2.754 2_566
O(2) H(35) 3.577 2_566
O(2) H(38) 2.090 .
O(2) H(39) 3.189 .
O(2) H(43) 2.892 .
O(3) H(37) 2.934 .
O(3) H(38) 2.340 .
O(3) H(43) 2.564 .
O(4) H(37) 2.011 .
O(4) H(38) 3.008 .
O(4) H(39) 3.475 .
O(5) H(15) 2.790 2_565
O(5) H(16) 3.546 2_565
O(5) H(37) 2.173 .
O(5) H(39) 2.779 .
O(5) H(40) 3.150 .
O(6) H(37) 3.271 .
O(6) H(39) 2.184 .
O(6) H(40) 2.845 .
N(1) H(17) 3.583 .
C(1) H(5) 3.597 2_666
C(1) H(7) 3.540 1_545
C(1) H(11) 2.956 1_545
C(1) H(31) 3.519 1_655
C(1) H(33) 2.845 1_655
C(2) H(10) 3.399 1_545
C(2) H(21) 3.504 2_565
C(2) H(31) 3.076 1_655
C(3) H(9) 3.396 1_545
C(3) H(10) 3.517 1_545
C(3) H(11) 3.167 1_545
C(3) H(30) 3.412 1_655
C(3) H(31) 3.560 1_655
C(3) H(33) 3.558 1_655
C(4) H(3) 3.540 1_545
C(4) H(4) 3.417 1_545
C(4) H(27) 2.911 2_566
C(5) H(22) 3.094 2_566
C(5) H(41) 3.269 2_556
C(5) H(42) 3.092 2_556
C(6) H(26) 3.413 2_566
C(6) H(27) 2.973 2_566
C(7) H(38) 3.276 .
C(7) H(39) 3.291 .
C(8) H(38) 2.916 .
C(8) H(39) 3.600 .
C(9) H(33) 3.215 2_566
C(9) H(34) 3.058 2_566
C(9) H(38) 2.833 .
C(9) H(43) 2.989 .
C(10) H(38) 2.850 .
C(10) H(43) 3.351 .
C(11) H(37) 3.512 .
C(11) H(38) 3.445 .
C(13) H(29) 3.524 1_655
C(14) H(24) 3.372 2_565
C(15) H(20) 3.353 2_565
C(15) H(37) 3.573 .
C(15) H(43) 3.417 .
C(16) H(37) 3.098 .
C(17) H(37) 2.780 .
C(18) H(37) 2.811 .
C(19) H(15) 3.005 2_565
C(19) H(23) 2.845 2_465
C(19) H(24) 3.390 2_465
C(19) H(25) 3.494 2_465
C(19) H(37) 3.297 .
C(19) H(39) 3.288 .
C(19) H(40) 3.269 .
C(20) H(23) 3.323 2_465
C(20) H(39) 3.081 .
C(21) H(39) 2.970 .
C(22) H(32) 3.228 2_466
C(23) H(32) 3.029 2_466
C(24) H(6) 3.160 2_566
C(24) H(28) 3.247 2_466
C(24) H(30) 3.386 2_466
C(24) H(32) 3.304 2_466
C(25) H(6) 3.251 2_566
C(25) H(39) 3.460 .
C(25) H(40) 3.488 .
C(26) H(39) 2.913 .
C(27) H(2) 3.541 2_566
C(27) H(16) 3.278 2_565
C(27) H(17) 3.457 .
C(28) H(14) 3.217 2_565
C(28) H(16) 3.148 2_565
C(28) H(24) 3.526 .
C(28) H(35) 3.088 .
C(29) H(1) 3.421 2_566
C(29) H(2) 3.578 2_566
C(29) H(3) 3.331 2_566
C(29) H(14) 3.063 2_565
C(29) H(16) 3.225 2_565
C(29) H(18) 3.592 2_565
C(30) H(1) 2.911 2_566
C(30) H(2) 3.498 2_566
C(30) H(16) 3.445 2_565
C(30) H(18) 3.489 2_565
C(30) H(19) 3.097 2_565
C(30) H(20) 3.411 2_565
C(31) H(1) 3.087 2_566
C(31) H(2) 3.417 2_566
C(31) H(16) 3.554 2_565
C(31) H(19) 3.167 2_565
C(31) H(20) 3.013 2_565
C(32) H(2) 3.460 2_566
C(32) H(6) 3.306 .
C(32) H(16) 3.508 2_565
C(32) H(17) 2.905 .
C(32) H(20) 3.399 2_565
C(32) H(34) 3.518 2_566
H(1) S(5) 3.462 2_566
H(1) S(6) 3.221 2_566
H(1) F(1) 3.480 2_566
H(1) C(29) 3.421 2_566
H(1) C(30) 2.911 2_566
H(1) C(31) 3.087 2_566
H(1) H(42) 3.016 2_566
H(2) C(27) 3.541 2_566
H(2) C(29) 3.578 2_566
H(2) C(30) 3.498 2_566
H(2) C(31) 3.417 2_566
H(2) C(32) 3.460 2_566
H(2) H(2) 3.002 2_566
H(2) H(34) 3.465 2_566
H(2) H(38) 3.567 .
H(2) H(39) 3.568 .
H(3) C(4) 3.540 1_565
H(3) C(29) 3.331 2_566
H(3) H(34) 3.567 2_566
H(3) H(35) 3.533 2_566
H(3) H(41) 3.231 2_566
H(4) S(6) 3.209 1_565
H(4) S(6) 3.092 2_566
H(4) S(7) 3.596 2_566
H(4) C(4) 3.417 1_565
H(4) H(38) 2.937 .
H(5) S(1) 3.005 2_666
H(5) S(2) 3.401 2_666
H(5) S(10) 3.567 1_565
H(5) C(1) 3.597 2_666
H(5) H(33) 2.970 2_566
H(5) H(34) 3.250 2_566
H(5) H(35) 3.600 2_566
H(6) S(1) 3.396 2_666
H(6) C(24) 3.160 2_566
H(6) C(25) 3.251 2_566
H(6) C(32) 3.306 .
H(6) H(32) 3.184 2_566
H(6) H(33) 2.647 2_566
H(6) H(34) 2.634 2_566
H(6) H(35) 3.575 2_566
H(6) H(38) 3.147 .
H(6) H(43) 2.521 .
H(7) Ni(1) 3.211 1_565
H(7) S(1) 3.225 1_565
H(7) S(1) 3.269 2_666
H(7) C(1) 3.540 1_565
H(8) Ni(1) 3.018 1_565
H(8) S(5) 3.266 1_565
H(8) S(6) 3.387 1_565
H(8) S(7) 3.391 2_566
H(8) H(38) 2.900 .
H(9) S(5) 3.366 1_565
H(9) C(3) 3.396 1_565
H(10) S(4) 3.290 1_565
H(10) C(2) 3.399 1_565
H(10) C(3) 3.517 1_565
H(11) S(1) 3.588 1_565
H(11) S(2) 3.357 1_565
H(11) S(10) 3.151 2_666
H(11) C(1) 2.956 1_565
H(11) C(3) 3.167 1_565
H(12) S(3) 3.328 2_665
H(12) S(9) 3.420 2_666
H(12) S(10) 3.339 2_666
H(12) H(25) 3.197 1_655
H(12) H(26) 3.383 1_655
H(12) H(29) 3.463 1_655
H(13) H(25) 3.377 1_655
H(13) H(29) 2.788 1_655
H(13) H(43) 3.398 .
H(14) S(3) 3.112 2_665
H(14) C(28) 3.217 2_565
H(14) C(29) 3.063 2_565
H(14) H(24) 3.394 2_565
H(14) H(40) 3.138 2_565
H(14) H(41) 2.854 2_565
H(15) S(3) 3.511 2_665
H(15) O(5) 2.790 2_565
H(15) C(19) 3.005 2_565
H(15) H(20) 3.492 2_565
H(15) H(21) 3.553 2_565
H(15) H(23) 3.175 2_565
H(15) H(24) 2.554 2_565
H(15) H(25) 3.255 1_655
H(15) H(40) 3.400 2_565
H(16) O(5) 3.546 2_565
H(16) C(27) 3.278 2_565
H(16) C(28) 3.148 2_565
H(16) C(29) 3.225 2_565
H(16) C(30) 3.445 2_565
H(16) C(31) 3.554 2_565
H(16) C(32) 3.508 2_565
H(16) H(16) 3.337 2_565
H(16) H(17) 3.379 2_565
H(16) H(20) 3.097 2_565
H(16) H(40) 3.537 2_565
H(17) N(1) 3.583 .
H(17) C(27) 3.457 .
H(17) C(32) 2.905 .
H(17) H(16) 3.379 2_565
H(17) H(20) 2.823 2_565
H(17) H(37) 3.167 .
H(17) H(38) 3.579 .
H(17) H(43) 2.519 .
H(18) S(8) 3.166 1_564
H(18) C(29) 3.592 2_565
H(18) C(30) 3.489 2_565
H(18) H(42) 3.436 2_565
H(19) S(4) 3.335 2_565
H(19) S(8) 3.534 2_566
H(19) F(1) 3.056 2_565
H(19) C(30) 3.097 2_565
H(19) C(31) 3.167 2_565
H(19) H(42) 2.936 2_565
H(20) F(1) 3.078 2_565
H(20) C(15) 3.353 2_565
H(20) C(30) 3.411 2_565
H(20) C(31) 3.013 2_565
H(20) C(32) 3.399 2_565
H(20) H(15) 3.492 2_565
H(20) H(16) 3.097 2_565
H(20) H(17) 2.823 2_565
H(20) H(37) 3.021 .
H(21) S(3) 3.512 2_565
H(21) S(4) 2.871 2_565
H(21) F(1) 3.356 2_565
H(21) C(2) 3.504 2_565
H(21) H(15) 3.553 2_565
H(22) S(4) 3.386 2_565
H(22) S(8) 3.070 2_566
H(22) C(5) 3.094 2_566
H(22) H(37) 2.982 .
H(23) S(3) 3.453 2_565
H(23) C(19) 2.845 2_465
H(23) C(20) 3.323 2_465
H(23) H(15) 3.175 2_565
H(23) H(23) 2.403 2_465
H(23) H(24) 2.602 2_465
H(23) H(25) 2.828 2_465
H(24) S(3) 3.152 1_455
H(24) C(14) 3.372 2_565
H(24) C(19) 3.390 2_465
H(24) C(28) 3.526 .
H(24) H(14) 3.394 2_565
H(24) H(15) 2.554 2_565
H(24) H(23) 2.602 2_465
H(24) H(24) 3.547 2_465
H(24) H(25) 3.318 2_465
H(24) H(39) 3.450 .
H(24) H(40) 2.754 .
H(25) C(19) 3.494 2_465
H(25) H(12) 3.197 1_455
H(25) H(13) 3.377 1_455
H(25) H(15) 3.255 1_455
H(25) H(23) 2.828 2_465
H(25) H(24) 3.318 2_465
H(26) S(9) 3.347 2_566
H(26) C(6) 3.413 2_566
H(26) H(12) 3.383 1_455
H(26) H(37) 3.587 .
H(26) H(39) 3.217 .
H(27) Ni(1) 3.187 2_566
H(27) S(6) 3.056 2_566
H(27) S(10) 3.170 2_566
H(27) C(4) 2.911 2_566
H(27) C(6) 2.973 2_566
H(27) H(39) 3.214 .
H(28) Ni(1) 3.431 2_566
H(28) C(24) 3.247 2_466
H(28) H(30) 3.462 2_466
H(28) H(32) 2.644 2_466
H(28) H(33) 3.071 2_466
H(29) C(13) 3.524 1_455
H(29) H(12) 3.463 1_455
H(29) H(13) 2.788 1_455
H(29) H(32) 3.590 2_466
H(30) F(1) 2.896 1_455
H(30) C(3) 3.412 1_455
H(30) C(24) 3.386 2_466
H(30) H(28) 3.462 2_466
H(30) H(32) 2.443 2_466
H(31) S(2) 3.290 1_455
H(31) S(4) 3.425 1_455
H(31) C(1) 3.519 1_455
H(31) C(2) 3.076 1_455
H(31) C(3) 3.560 1_455
H(32) C(22) 3.228 2_466
H(32) C(23) 3.029 2_466
H(32) C(24) 3.304 2_466
H(32) H(6) 3.184 2_566
H(32) H(28) 2.644 2_466
H(32) H(29) 3.590 2_466
H(32) H(30) 2.443 2_466
H(32) H(32) 2.736 2_466
H(33) S(1) 3.079 1_455
H(33) S(2) 3.073 1_455
H(33) C(1) 2.845 1_455
H(33) C(3) 3.558 1_455
H(33) C(9) 3.215 2_566
H(33) H(5) 2.970 2_566
H(33) H(6) 2.647 2_566
H(33) H(28) 3.071 2_466
H(34) O(2) 2.754 2_566
H(34) C(9) 3.058 2_566
H(34) C(32) 3.518 2_566
H(34) H(2) 3.465 2_566
H(34) H(3) 3.567 2_566
H(34) H(5) 3.250 2_566
H(34) H(6) 2.634 2_566
H(34) H(43) 3.343 2_566
H(35) O(2) 3.577 2_566
H(35) C(28) 3.088 .
H(35) H(3) 3.533 2_566
H(35) H(5) 3.600 2_566
H(35) H(6) 3.575 2_566
H(35) H(39) 3.017 .
H(35) H(40) 2.581 .
H(36) Ni(1) 3.431 2_566
H(36) S(5) 3.346 2_566
H(36) S(6) 3.367 2_566
H(36) F(1) 3.583 2_566
H(37) O(1) 3.542 .
H(37) O(3) 2.934 .
H(37) O(4) 2.011 .
H(37) O(5) 2.173 .
H(37) O(6) 3.271 .
H(37) C(11) 3.512 .
H(37) C(15) 3.573 .
H(37) C(16) 3.098 .
H(37) C(17) 2.780 .
H(37) C(18) 2.811 .
H(37) C(19) 3.297 .
H(37) H(17) 3.167 .
H(37) H(20) 3.021 .
H(37) H(22) 2.982 .
H(37) H(26) 3.587 .
H(38) O(1) 2.683 .
H(38) O(2) 2.090 .
H(38) O(3) 2.340 .
H(38) O(4) 3.008 .
H(38) C(7) 3.276 .
H(38) C(8) 2.916 .
H(38) C(9) 2.833 .
H(38) C(10) 2.850 .
H(38) C(11) 3.445 .
H(38) H(2) 3.567 .
H(38) H(4) 2.937 .
H(38) H(6) 3.147 .
H(38) H(8) 2.900 .
H(38) H(17) 3.579 .
H(39) O(1) 2.136 .
H(39) O(2) 3.189 .
H(39) O(4) 3.475 .
H(39) O(5) 2.779 .
H(39) O(6) 2.184 .
H(39) C(7) 3.291 .
H(39) C(8) 3.600 .
H(39) C(19) 3.288 .
H(39) C(20) 3.081 .
H(39) C(21) 2.970 .
H(39) C(25) 3.460 .
H(39) C(26) 2.913 .
H(39) H(2) 3.568 .
H(39) H(24) 3.450 .
H(39) H(26) 3.217 .
H(39) H(27) 3.214 .
H(39) H(35) 3.017 .
H(40) O(5) 3.150 .
H(40) O(6) 2.845 .
H(40) C(19) 3.269 .
H(40) C(25) 3.488 .
H(40) H(14) 3.138 2_565
H(40) H(15) 3.400 2_565
H(40) H(16) 3.537 2_565
H(40) H(24) 2.754 .
H(40) H(35) 2.581 .
H(41) S(8) 3.593 2_556
H(41) S(9) 3.199 2_556
H(41) C(5) 3.269 2_556
H(41) H(3) 3.231 2_566
H(41) H(14) 2.854 2_565
H(42) S(5) 3.229 .
H(42) S(7) 3.470 2_556
H(42) S(8) 2.988 2_556
H(42) C(5) 3.092 2_556
H(42) H(1) 3.016 2_566
H(42) H(18) 3.436 2_565
H(42) H(19) 2.936 2_565
H(43) O(2) 2.892 .
H(43) O(3) 2.564 .
H(43) C(9) 2.989 .
H(43) C(10) 3.351 .
H(43) C(15) 3.417 .
H(43) H(6) 2.521 .
H(43) H(13) 3.398 .
H(43) H(17) 2.519 .
H(43) H(34) 3.343 2_566

loop_
_geom_torsion_atom_site_label_1
_geom_torsion_atom_site_label_2
_geom_torsion_atom_site_label_3
_geom_torsion_atom_site_label_4
_geom_torsion
S(1) Ni(1) S(5) C(3) 1.95(7)
S(5) Ni(1) S(1) C(1) -1.87(7)
S(1) Ni(1) S(6) C(4) 106.3(10)
S(6) Ni(1) S(1) C(1) 76.2(10)
S(1) Ni(1) S(10) C(6) 178.37(7)
S(10) Ni(1) S(1) C(1) 179.19(7)
S(5) Ni(1) S(6) C(4) -175.51(7)
S(6) Ni(1) S(5) C(3) -176.70(7)
S(5) Ni(1) S(10) C(6) 75.6(13)
S(10) Ni(1) S(5) C(3) 104.7(13)
S(6) Ni(1) S(10) C(6) -2.97(7)
S(10) Ni(1) S(6) C(4) 3.42(7)
Ni(1) S(1) C(1) S(2) -178.64(10)
Ni(1) S(1) C(1) C(3) 1.39(18)
C(1) S(2) C(2) S(3) 178.47(14)
C(1) S(2) C(2) S(4) -3.08(13)
C(2) S(2) C(1) S(1) -179.03(13)
C(2) S(2) C(1) C(3) 0.94(17)
C(2) S(4) C(3) S(5) 178.10(13)
C(2) S(4) C(3) C(1) -3.26(18)
C(3) S(4) C(2) S(2) 3.75(13)
C(3) S(4) C(2) S(3) -177.82(14)
Ni(1) S(5) C(3) S(4) 176.90(10)
Ni(1) S(5) C(3) C(1) -1.68(18)
Ni(1) S(6) C(4) S(7) 176.26(10)
Ni(1) S(6) C(4) C(6) -3.38(18)
C(4) S(7) C(5) S(8) -179.16(14)
C(4) S(7) C(5) S(9) 0.60(13)
C(5) S(7) C(4) S(6) 179.67(13)
C(5) S(7) C(4) C(6) -0.68(18)
C(5) S(9) C(6) S(10) 178.93(13)
C(5) S(9) C(6) C(4) -0.06(15)
C(6) S(9) C(5) S(7) -0.39(13)
C(6) S(9) C(5) S(8) 179.37(14)
Ni(1) S(10) C(6) S(9) -177.20(10)
Ni(1) S(10) C(6) C(4) 1.74(18)
C(7) O(1) C(26) C(21) 156.62(18)
C(7) O(1) C(26) C(25) -78.7(2)
C(26) O(1) C(7) C(8) -164.85(19)
C(8) O(2) C(9) C(10) -86.8(2)
C(9) O(2) C(8) C(7) -174.94(17)
C(10) O(3) C(11) C(12) 72.4(2)
C(10) O(3) C(11) C(16) -167.52(19)
C(11) O(3) C(10) C(9) -170.78(18)
C(16) O(4) C(17) C(18) -172.23(19)
C(17) O(4) C(16) C(11) 159.18(19)
C(17) O(4) C(16) C(15) -76.6(2)
C(18) O(5) C(19) C(20) -89.0(2)
C(19) O(5) C(18) C(17) -170.85(16)
C(20) O(6) C(21) C(22) 70.9(2)
C(20) O(6) C(21) C(26) -169.12(15)
C(21) O(6) C(20) C(19) -178.25(15)
S(1) C(1) C(3) S(4) -178.45(11)
S(1) C(1) C(3) S(5) 0.2(2)
S(2) C(1) C(3) S(4) 1.6(2)
S(2) C(1) C(3) S(5) -179.76(11)
S(6) C(4) C(6) S(9) -179.83(11)
S(6) C(4) C(6) S(10) 1.2(2)
S(7) C(4) C(6) S(9) 0.5(2)
S(7) C(4) C(6) S(10) -178.50(11)
O(1) C(7) C(8) O(2) -66.5(2)
O(2) C(9) C(10) O(3) -67.2(2)
O(3) C(11) C(12) C(13) 61.5(2)
O(3) C(11) C(16) O(4) 59.7(2)
O(3) C(11) C(16) C(15) -64.6(2)
C(12) C(11) C(16) O(4) -178.67(18)
C(12) C(11) C(16) C(15) 57.0(2)
C(16) C(11) C(12) C(13) -57.3(2)
C(11) C(12) C(13) C(14) 57.2(2)
C(12) C(13) C(14) C(15) -55.6(2)
C(13) C(14) C(15) C(16) 54.5(2)
C(14) C(15) C(16) O(4) -177.12(17)
C(14) C(15) C(16) C(11) -55.6(2)
O(4) C(17) C(18) O(5) -64.1(2)
O(5) C(19) C(20) O(6) -68.4(2)
O(6) C(21) C(22) C(23) 62.1(2)
O(6) C(21) C(26) O(1) 59.91(19)
O(6) C(21) C(26) C(25) -64.9(2)
C(22) C(21) C(26) O(1) -178.25(16)
C(22) C(21) C(26) C(25) 57.0(2)
C(26) C(21) C(22) C(23) -56.9(2)
C(21) C(22) C(23) C(24) 57.3(2)
C(22) C(23) C(24) C(25) -57.0(2)
C(23) C(24) C(25) C(26) 56.4(2)
C(24) C(25) C(26) O(1) -179.54(16)
C(24) C(25) C(26) C(21) -57.1(2)
N(1) C(27) C(28) C(29) 178.52(18)
N(1) C(27) C(32) C(31) -178.47(18)
C(28) C(27) C(32) C(31) 0.5(3)
C(32) C(27) C(28) C(29) -0.5(3)
C(27) C(28) C(29) C(30) 0.1(2)
C(28) C(29) C(30) C(31) 0.1(2)
C(29) C(30) C(31) F(1) -178.4(2)
C(29) C(30) C(31) C(32) -0.1(2)
F(1) C(31) C(32) C(27) 178.07(19)
C(30) C(31) C(32) C(27) -0.3(3)
